data_4133190
loop_
_publ_author_name
'Linnenberg, Oliver'
'Moors, Marco'
'Notario-Est\'evez, Almudena'
'L\'opez, Xavier'
'de Graaf, Coen'
'Peter, Sophia'
'Baeumer, Christoph'
'Waser, Rainer'
'Monakhov, Kirill Yu'

_publ_section_title
;
 Addressing Multiple Resistive States of Polyoxovanadates: Conductivity as
 a Function of Individual Molecular Redox States.
;
_journal_issue 48
_journal_name_full 'Journal of the American Chemical Society'
_journal_page_first 16635
_journal_page_last 16640
_journal_paper_doi 10.1021/jacs.8b08780
_journal_volume 140
_journal_year 2018
_chemical_formula_moiety 'C30 H30 O19 S2 V6, 2(C16 H36 N)'
_chemical_formula_sum 'C62 H102 N2 O19 S2 V6'
_chemical_formula_weight 1549.26
_space_group_crystal_system monoclinic
_space_group_IT_number 15
_space_group_name_Hall '-C 2yc'
_space_group_name_H-M_alt 'C 1 2/c 1'
_atom_sites_solution_hydrogens geom
_audit_creation_method SHELXL-2014/7
_cell_angle_alpha 90
_cell_angle_beta 91.057(2)
_cell_angle_gamma 90
_cell_formula_units_Z 4
_cell_length_a 12.3292(10)
_cell_length_b 24.206(2)
_cell_length_c 23.3258(19)
_cell_measurement_reflns_used 1823
_cell_measurement_temperature 100(2)
_cell_measurement_theta_max 16.37
_cell_measurement_theta_min 2.43
_cell_volume 6960.2(10)
_computing_cell_refinement 'SAINT v8.34A (Bruker, 2013)'
_computing_data_reduction 'SAINT v8.34A (Bruker, 2013)'
_computing_molecular_graphics 'Olex2 (Dolomanov et al., 2009)'
_computing_publication_material 'Olex2 (Dolomanov et al., 2009)'
_computing_structure_refinement 'ShelXL (Sheldrick, 2015)'
_computing_structure_solution 'ShelXS (Sheldrick, 2008)'
_diffrn_ambient_temperature 100(2)
_diffrn_measured_fraction_theta_full 1.000
_diffrn_measured_fraction_theta_max 0.998
_diffrn_measurement_device_type 'Bruker APEX CCD'
_diffrn_measurement_method '\w scans'
_diffrn_radiation_monochromator 'multilayer optics'
_diffrn_radiation_type MoK\a
_diffrn_radiation_wavelength 0.71073
_diffrn_reflns_av_R_equivalents 0.0950
_diffrn_reflns_av_unetI/netI 0.0809
_diffrn_reflns_Laue_measured_fraction_full 1.000
_diffrn_reflns_Laue_measured_fraction_max 0.998
_diffrn_reflns_limit_h_max 15
_diffrn_reflns_limit_h_min -15
_diffrn_reflns_limit_k_max 29
_diffrn_reflns_limit_k_min -29
_diffrn_reflns_limit_l_max 28
_diffrn_reflns_limit_l_min -28
_diffrn_reflns_number 40095
_diffrn_reflns_point_group_measured_fraction_full 1.000
_diffrn_reflns_point_group_measured_fraction_max 0.998
_diffrn_reflns_theta_full 25.242
_diffrn_reflns_theta_max 25.741
_diffrn_reflns_theta_min 1.746
_exptl_absorpt_coefficient_mu 0.902
_exptl_absorpt_correction_T_max 0.7453
_exptl_absorpt_correction_T_min 0.6414
_exptl_absorpt_correction_type multi-scan
_exptl_absorpt_process_details
'SADABS-2008/1 (Bruker,2008) was used for absorption correction. wR2(int) was 0.0688 before and 0.0546 after correction. The Ratio of minimum to maximum transmission is 0.8606. The \l/2 correction factor is 0.0015.'
_exptl_crystal_colour orange
_exptl_crystal_density_diffrn 1.467
_exptl_crystal_description rod
_exptl_crystal_F_000 3164
_exptl_crystal_size_max 0.22
_exptl_crystal_size_mid 0.08
_exptl_crystal_size_min 0.06
_refine_diff_density_max 0.615
_refine_diff_density_min -0.563
_refine_diff_density_rms 0.110
_refine_ls_extinction_method none
_refine_ls_goodness_of_fit_ref 1.025
_refine_ls_hydrogen_treatment constr
_refine_ls_matrix_type full
_refine_ls_number_parameters 443
_refine_ls_number_reflns 6641
_refine_ls_number_restraints 38
_refine_ls_restrained_S_all 1.030
_refine_ls_R_factor_all 0.1121
_refine_ls_R_factor_gt 0.0633
_refine_ls_shift/su_max 0.001
_refine_ls_shift/su_mean 0.000
_refine_ls_structure_factor_coef Fsqd
_refine_ls_weighting_details 'w=1/[\s^2^(Fo^2^)+(0.0788P)^2^+16.5749P] where P=(Fo^2^+2Fc^2^)/3'
_refine_ls_weighting_scheme calc
_refine_ls_wR_factor_gt 0.1531
_refine_ls_wR_factor_ref 0.1802
_reflns_Friedel_coverage 0.000
_reflns_number_gt 4126
_reflns_number_total 6641
_reflns_threshold_expression 'I > 2\s(I)'
_cod_data_source_file ja8b08780_si_004.cif
_cod_data_source_block 6
_cod_original_sg_symbol_H-M 'C 2/c'
_cod_database_code 4133190
_shelx_shelxl_version_number 2014/7
_shelx_space_group_comment
;
The symmetry employed for this shelxl refinement is uniquely defined
by the following loop, which should always be used as a source of
symmetry information in preference to the above space-group names.
They are only intended as comments.
;

loop_
_space_group_symop_operation_xyz
'x, y, z'
'-x, y, -z+1/2'
'x+1/2, y+1/2, z'
'-x+1/2, y+1/2, -z+1/2'
'-x, -y, -z'
'x, -y, z-1/2'
'-x+1/2, -y+1/2, -z'
'x+1/2, -y+1/2, z-1/2'

loop_
_atom_site_label
_atom_site_type_symbol
_atom_site_fract_x
_atom_site_fract_y
_atom_site_fract_z
_atom_site_U_iso_or_equiv
_atom_site_adp_type
_atom_site_occupancy
_atom_site_site_symmetry_order
_atom_site_calc_flag
_atom_site_refinement_flags_posn
_atom_site_refinement_flags_adp
_atom_site_refinement_flags_occupancy
_atom_site_disorder_assembly
_atom_site_disorder_group
V1 V 0.41673(7) 0.07893(4) 0.02319(3) 0.0462(3) Uani 1 1 d . . . . .
V2 V 0.36840(6) -0.04099(4) 0.04925(3) 0.0425(3) Uani 1 1 d . . . . .
V3 V 0.60481(7) 0.01666(4) 0.07682(3) 0.0442(3) Uani 1 1 d . . . . .
S4 S 0.32988(13) 0.14036(6) -0.22396(6) 0.0596(4) Uani 1 1 d . . . . .
O1 O 0.5138(3) 0.07697(13) 0.08160(13) 0.0485(9) Uani 1 1 d . . . . .
O2 O 0.5000 0.0000 0.0000 0.0309(9) Uani 1 2 d S . P . .
O3 O 0.3109(3) -0.04774(14) -0.02433(14) 0.0477(9) Uani 1 1 d . . . . .
O4 O 0.4810(2) -0.02816(12) 0.10971(12) 0.0373(7) Uani 1 1 d . . . . .
O5 O 0.3239(3) 0.02901(14) 0.05694(14) 0.0487(9) Uani 1 1 d . . . . .
O6 O 0.6572(2) -0.05778(13) 0.05240(13) 0.0405(8) Uani 1 1 d . . . . .
O7 O 0.6754(3) 0.01992(16) 0.13505(15) 0.0630(11) Uani 1 1 d . . . . .
O8 O 0.2860(3) -0.07573(16) 0.08719(16) 0.0572(10) Uani 1 1 d . . . . .
O9 O 0.5327(3) 0.10509(12) -0.02864(13) 0.0403(8) Uani 1 1 d . . . . .
O10 O 0.3560(4) 0.13676(16) 0.03007(15) 0.0704(12) Uani 1 1 d . . . . .
C11 C 0.4122(4) 0.1655(2) -0.1644(2) 0.0470(12) Uani 1 1 d . . . . .
H11A H 0.4806 0.1793 -0.1785 0.056 Uiso 1 1 calc R U . . .
H11B H 0.3751 0.1959 -0.1460 0.056 Uiso 1 1 calc R U . . .
C12 C 0.3155(4) 0.1983(2) -0.2697(2) 0.0508(13) Uani 1 1 d D . . . .
C13 C 0.5070(4) -0.0718(2) 0.14912(19) 0.0415(11) Uani 1 1 d . . . . .
H13A H 0.4407 -0.0856 0.1657 0.050 Uiso 1 1 calc R U . . .
H13B H 0.5525 -0.0573 0.1800 0.050 Uiso 1 1 calc R U . . .
C14 C 0.4344(4) 0.1192(2) -0.1200(2) 0.0414(11) Uani 1 1 d . . . . .
C15 C 0.5063(4) 0.1444(2) -0.0729(2) 0.0454(12) Uani 1 1 d . . . . .
H15A H 0.5728 0.1578 -0.0896 0.055 Uiso 1 1 calc R U . . .
H15B H 0.4692 0.1756 -0.0562 0.055 Uiso 1 1 calc R U . . .
C16 C 0.6732(4) -0.0999(2) 0.0949(2) 0.0468(12) Uani 1 1 d . . . . .
H16A H 0.7196 -0.0857 0.1255 0.056 Uiso 1 1 calc R U . . .
H16B H 0.7096 -0.1312 0.0778 0.056 Uiso 1 1 calc R U . . .
N17 N 0.5000 -0.1327(3) -0.2500 0.0578(17) Uani 1 2 d S T P A .
C18 C 0.2801(5) 0.2851(2) -0.3475(3) 0.0644(16) Uani 1 1 d D . . . .
C19 C 0.3523(5) 0.2515(2) -0.2564(2) 0.0595(15) Uani 1 1 d D . . . .
H19 H 0.3885 0.2583 -0.2218 0.071 Uiso 1 1 calc R U . . .
C20 C 0.4987(5) -0.1669(3) -0.1964(2) 0.0663(17) Uani 1 1 d D . . . .
H20 H 0.4381 -0.1671 -0.1733 0.080 Uiso 0.666(16) 1 calc R U P A 1
H20A H 0.4282 -0.1842 -0.1927 0.080 Uiso 0.334(16) 1 calc R U P A 2
H20B H 0.5111 -0.1434 -0.1633 0.080 Uiso 0.334(16) 1 calc R U P A 2
C1 C 0.2468(4) 0.2314(2) -0.3613(2) 0.0583(15) Uani 1 1 d D . . . .
H1 H 0.2129 0.2243 -0.3965 0.070 Uiso 0.250(7) 1 calc R U P B 1
C3 C 0.3343(5) 0.2942(3) -0.2953(3) 0.0653(16) Uani 1 1 d D . . . .
H3 H 0.3589 0.3296 -0.2863 0.078 Uiso 0.750(7) 1 calc R U P B 2
C4 C 0.2646(5) 0.1880(2) -0.3218(2) 0.0594(15) Uani 1 1 d D . . . .
H4 H 0.2420 0.1523 -0.3310 0.071 Uiso 1 1 calc R U . . .
C5 C 0.2569(6) 0.3290(3) -0.3877(3) 0.0772(19) Uani 1 1 d D . . . .
H5B H 0.2792 0.3649 -0.3793 0.093 Uiso 0.750(7) 1 calc R U P B 2
H5A H 0.2113 0.3262 -0.4197 0.093 Uiso 0.250(7) 1 calc R U P B 1
C2AA C 0.3985(6) -0.0976(3) -0.2470(3) 0.080(2) Uani 1 1 d . . . . .
H2AA H 0.3362 -0.1198 -0.2583 0.096 Uiso 0.611(9) 1 calc R U P A 1
H2AB H 0.3885 -0.0858 -0.2077 0.096 Uiso 0.611(9) 1 calc R U P A 1
H2AC H 0.4115 -0.0681 -0.2196 0.096 Uiso 0.611(9) 1 calc R U P A 2
H2AD H 0.3402 -0.1202 -0.2325 0.096 Uiso 0.611(9) 1 calc R U P A 2
C3AA C 0.5892(9) -0.1982(5) -0.1819(4) 0.059(3) Uani 0.666(16) 1 d . . P A 1
H3AA H 0.6506 -0.1742 -0.1740 0.070 Uiso 0.666(16) 1 calc R U P A 1
H3AB H 0.6074 -0.2224 -0.2135 0.070 Uiso 0.666(16) 1 calc R U P A 1
C0AA C 0.2024(8) 0.3182(4) -0.4378(4) 0.087(3) Uani 0.750(7) 1 d D . P B 2
H0AA H 0.1840 0.3472 -0.4622 0.105 Uiso 0.750(7) 1 calc R U P B 2
C4AA C 0.5641(9) -0.2332(4) -0.1280(5) 0.072(4) Uani 0.666(16) 1 d . . P A 1
H4AA H 0.5434 -0.2086 -0.0972 0.086 Uiso 0.666(16) 1 calc R U P A 1
H4AB H 0.5030 -0.2572 -0.1366 0.086 Uiso 0.666(16) 1 calc R U P A 1
C C 0.2821(9) -0.0241(5) -0.2858(5) 0.062(3) Uiso 0.611(9) 1 d . . P A 1
HA H 0.2877 0.0096 -0.2636 0.075 Uiso 0.611(9) 1 calc R U P A 1
HB H 0.2715 -0.0124 -0.3253 0.075 Uiso 0.611(9) 1 calc R U P A 1
C1AA C 0.1979(8) 0.2222(4) -0.4157(3) 0.082(3) Uani 0.750(7) 1 d D . P B 2
H1AA H 0.1814 0.1861 -0.4265 0.099 Uiso 0.750(7) 1 calc R U P B 2
C2B C 0.614(5) -0.247(2) -0.097(2) 0.25(3) Uiso 0.334(16) 1 d D . P A 2
H2BA H 0.6830 -0.2291 -0.0996 0.378 Uiso 0.334(16) 1 calc R U P A 2
H2BB H 0.6167 -0.2741 -0.0670 0.378 Uiso 0.334(16) 1 calc R U P A 2
H2BC H 0.5593 -0.2200 -0.0884 0.378 Uiso 0.334(16) 1 calc R U P A 2
C6AA C 0.1736(9) 0.2639(4) -0.4529(4) 0.092(3) Uani 0.750(7) 1 d D . P B 2
H6AA H 0.1387 0.2566 -0.4877 0.111 Uiso 0.750(7) 1 calc R U P B 2
C5AA C 0.4037(10) -0.0492(5) -0.2838(5) 0.081(4) Uiso 0.611(9) 1 d . . P A 1
H5AA H 0.4263 -0.0594 -0.3220 0.097 Uiso 0.611(9) 1 calc R U P A 1
H5AB H 0.4546 -0.0223 -0.2682 0.097 Uiso 0.611(9) 1 calc R U P A 1
N7AA N 0.0000 0.0000 0.0000 0.087(2) Uiso 1 2 d S . P . .
C8 C 0.0446(13) 0.0987(6) 0.0269(7) 0.071(4) Uiso 0.472(11) 1 d D . P C 2
H8A H 0.0221 0.0933 0.0662 0.085 Uiso 0.472(11) 1 calc R U P C 2
H8B H 0.1170 0.1139 0.0316 0.085 Uiso 0.472(11) 1 calc R U P C 2
C0BA C 0.0777(15) 0.1866(7) 0.0880(9) 0.090(5) Uiso 0.472(11) 1 d D . P C 1
H0BA H 0.0900 0.2105 0.0559 0.135 Uiso 0.472(11) 1 calc R U P C 1
H0BB H 0.1185 0.1998 0.1207 0.135 Uiso 0.472(11) 1 calc R U P C 1
H0BC H 0.0019 0.1865 0.0966 0.135 Uiso 0.472(11) 1 calc R U P C 1
C6 C 0.0912(11) 0.0376(5) 0.0241(6) 0.076(5) Uiso 0.472(11) 1 d D . P C 2
H6 H 0.1394 0.0240 0.0549 0.091 Uiso 0.472(11) 1 calc R U P C 2
C10 C 0.2216(10) -0.0534(5) -0.3123(6) 0.082(4) Uiso 0.611(9) 1 d . . P A 2
H10A H 0.1906 -0.0477 -0.3504 0.099 Uiso 0.611(9) 1 calc R U P A 2
H10B H 0.1766 -0.0773 -0.2893 0.099 Uiso 0.611(9) 1 calc R U P A 2
C9AA C 0.114(2) 0.1275(8) 0.0733(11) 0.161(10) Uiso 0.472(11) 1 d D . P C 1
H9AA H 0.1696 0.1305 0.0445 0.193 Uiso 0.472(11) 1 calc R U P C 1
H9AB H 0.1489 0.1122 0.1074 0.193 Uiso 0.472(11) 1 calc R U P C 1
C3BA C -0.0609(19) -0.0175(10) 0.1107(10) 0.116(7) Uiso 0.489(14) 1 d D . P C 2
C2BA C -0.0911(15) -0.0029(8) 0.0485(7) 0.106(7) Uiso 0.489(14) 1 d D . P C 2
H2BD H -0.1363 0.0304 0.0472 0.127 Uiso 0.489(14) 1 calc R U P C 2
C7AA C 0.0507(15) -0.0305(7) 0.0521(8) 0.108(6) Uiso 0.511(14) 1 d D . P C 1
H7AA H 0.1218 -0.0167 0.0648 0.129 Uiso 0.511(14) 1 calc R U P C 1
C1BA C 0.005(2) 0.1442(11) 0.0257(11) 0.194(12) Uiso 0.528(11) 1 d D . P C 2
H1BA H -0.0614 0.1508 0.0078 0.233 Uiso 0.528(11) 1 calc R U P C 2
C5BA C -0.016(2) -0.1082(12) 0.1812(11) 0.168(10) Uiso 0.511(14) 1 d D . P C 1
H5BA H -0.0933 -0.1084 0.1785 0.252 Uiso 0.511(14) 1 calc R U P C 1
H5BB H 0.0075 -0.0836 0.2114 0.252 Uiso 0.511(14) 1 calc R U P C 1
H5BC H 0.0101 -0.1448 0.1895 0.252 Uiso 0.511(14) 1 calc R U P C 1
C4BA C -0.012(3) -0.0651(18) 0.1261(16) 0.177(13) Uiso 0.489(14) 1 d D . P C 2
H4BA H 0.0223 -0.0931 0.1062 0.213 Uiso 0.489(14) 1 calc R U P C 2
C6BA C -0.0471(13) 0.0547(6) 0.0077(7) 0.097(5) Uiso 0.528(11) 1 d D . P C 1
H6BA H -0.1187 0.0508 0.0248 0.117 Uiso 0.528(11) 1 calc R U P C 1
C7BA C 0.389(2) 0.3426(9) -0.2843(11) 0.074(8) Uani 0.250(7) 1 d D U P B 1
H7BA H 0.4335 0.3472 -0.2522 0.089 Uiso 0.250(7) 1 calc R U P B 1
C2 C 0.313(2) 0.3759(9) -0.3710(12) 0.073(8) Uiso 0.250(7) 1 d D . P B 1
H2 H 0.3084 0.4056 -0.3964 0.087 Uiso 0.250(7) 1 calc R U P B 1
C9 C 0.372(3) 0.3844(11) -0.3247(12) 0.097(11) Uani 0.250(7) 1 d D U P B 1
H9 H 0.4027 0.4190 -0.3185 0.117 Uiso 0.250(7) 1 calc R U P B 1
C1CA C 0.024(3) -0.0915(17) 0.1327(16) 0.24(2) Uiso 0.511(14) 1 d D . P C 1
H1CA H 0.0195 -0.1227 0.1068 0.286 Uiso 0.511(14) 1 calc R U P C 1
H1CB H 0.1007 -0.0848 0.1399 0.286 Uiso 0.511(14) 1 calc R U P C 1
C8BA C -0.036(3) -0.0555(16) 0.1877(15) 0.213(14) Uiso 0.489(14) 1 d D . P C 2
C9BA C 0.1691(17) -0.0491(9) -0.2689(10) 0.101(7) Uiso 0.389(9) 1 d . . P A 1
H9BA H 0.1501 -0.0784 -0.2950 0.152 Uiso 0.389(9) 1 calc R U P A 1
H9BB H 0.1147 -0.0208 -0.2710 0.152 Uiso 0.389(9) 1 calc R U P A 1
H9BC H 0.1737 -0.0634 -0.2306 0.152 Uiso 0.389(9) 1 calc R U P A 1
C0CA C 0.262(3) -0.0008(15) -0.2819(15) 0.149(13) Uiso 0.389(9) 1 d . . P A 2
C2CA C 0.601(2) -0.2184(11) -0.1987(12) 0.073(8) Uiso 0.334(16) 1 d D . P A 2
H2CA H 0.6117 -0.2276 -0.2386 0.087 Uiso 0.334(16) 1 calc R U P A 2
H2CB H 0.6676 -0.2020 -0.1842 0.087 Uiso 0.334(16) 1 calc R U P A 2
C4CA C 0.3562(11) -0.0689(6) -0.3105(6) 0.089(4) Uiso 0.611(9) 1 d . . P A 2
C5CA C -0.025(2) -0.0344(13) 0.0942(12) 0.151(10) Uiso 0.511(14) 1 d D . P C 1
H5CA H -0.0967 -0.0410 0.0784 0.182 Uiso 0.511(14) 1 calc R U P C 1
H5CB H -0.0255 -0.0014 0.1178 0.182 Uiso 0.511(14) 1 calc R U P C 1
C6CA C 0.072(2) 0.1926(9) 0.0558(11) 0.143(8) Uiso 0.528(11) 1 d D . P C 2
H6CA H 0.1295 0.2044 0.0311 0.214 Uiso 0.528(11) 1 calc R U P C 2
H6CB H 0.1032 0.1796 0.0914 0.214 Uiso 0.528(11) 1 calc R U P C 2
H6CC H 0.0250 0.2232 0.0631 0.214 Uiso 0.528(11) 1 calc R U P C 2
C2A C 0.581(2) -0.2791(14) -0.1623(10) 0.134(16) Uani 0.334(16) 1 d D . P A 2
H2AE H 0.6318 -0.3080 -0.1726 0.160 Uiso 0.334(16) 1 calc R U P A 2
H2AF H 0.5071 -0.2925 -0.1646 0.160 Uiso 0.334(16) 1 calc R U P A 2
C7 C 0.034(2) 0.0870(11) 0.0524(11) 0.185(12) Uiso 0.528(11) 1 d D . P C 1
H7A H -0.0203 0.0944 0.0812 0.221 Uiso 0.528(11) 1 calc R U P C 1
H7B H 0.0708 0.0544 0.0671 0.221 Uiso 0.528(11) 1 calc R U P C 1
C8AA C 0.6551(11) -0.2665(6) -0.1087(6) 0.093(4) Uiso 0.666(16) 1 d . . P A 1
H8AA H 0.6746 -0.2918 -0.1385 0.140 Uiso 0.666(16) 1 calc R U P A 1
H8AB H 0.6354 -0.2869 -0.0752 0.140 Uiso 0.666(16) 1 calc R U P A 1
H8AC H 0.7157 -0.2430 -0.0996 0.140 Uiso 0.666(16) 1 calc R U P A 1

loop_
_atom_site_aniso_label
_atom_site_aniso_U_11
_atom_site_aniso_U_22
_atom_site_aniso_U_33
_atom_site_aniso_U_23
_atom_site_aniso_U_13
_atom_site_aniso_U_12
V1 0.0607(6) 0.0442(5) 0.0340(5) -0.0013(4) 0.0074(4) 0.0163(4)
V2 0.0278(4) 0.0568(6) 0.0429(5) 0.0097(4) -0.0001(3) 0.0000(4)
V3 0.0485(5) 0.0469(5) 0.0367(5) 0.0001(4) -0.0138(4) -0.0079(4)
S4 0.0791(10) 0.0566(9) 0.0425(8) 0.0090(6) -0.0129(7) 0.0055(8)
O1 0.075(2) 0.0388(19) 0.0316(17) -0.0054(15) -0.0024(16) 0.0000(17)
O2 0.028(2) 0.035(2) 0.030(2) -0.0034(18) 0.0020(17) 0.0042(18)
O3 0.0378(18) 0.057(2) 0.048(2) 0.0072(16) -0.0115(15) -0.0139(16)
O4 0.0406(18) 0.0417(18) 0.0295(16) -0.0027(14) -0.0005(13) 0.0056(14)
O5 0.0412(18) 0.062(2) 0.0432(19) 0.0104(17) 0.0122(15) 0.0217(17)
O6 0.0313(17) 0.050(2) 0.0403(18) 0.0082(15) -0.0021(14) 0.0046(15)
O7 0.077(3) 0.066(2) 0.045(2) 0.0064(18) -0.0275(19) -0.018(2)
O8 0.0334(18) 0.077(3) 0.061(2) 0.022(2) 0.0007(16) -0.0035(18)
O9 0.0490(19) 0.0359(18) 0.0356(17) -0.0014(14) -0.0064(14) -0.0040(15)
O10 0.109(3) 0.057(2) 0.046(2) 0.0051(18) 0.023(2) 0.037(2)
C11 0.049(3) 0.053(3) 0.039(3) 0.004(2) -0.002(2) 0.006(2)
C12 0.052(3) 0.054(3) 0.047(3) 0.004(3) 0.005(3) 0.022(3)
C13 0.044(3) 0.047(3) 0.033(2) 0.004(2) 0.001(2) 0.005(2)
C14 0.040(3) 0.047(3) 0.037(3) 0.001(2) 0.000(2) 0.005(2)
C15 0.054(3) 0.040(3) 0.042(3) 0.002(2) -0.004(2) -0.002(2)
C16 0.045(3) 0.054(3) 0.041(3) 0.009(2) -0.002(2) 0.010(2)
N17 0.075(5) 0.053(4) 0.046(4) 0.000 0.018(3) 0.000
C18 0.070(4) 0.065(4) 0.059(4) 0.012(3) 0.015(3) 0.023(3)
C19 0.069(4) 0.066(4) 0.044(3) 0.009(3) 0.014(3) 0.004(3)
C20 0.073(4) 0.078(4) 0.048(3) 0.011(3) 0.009(3) -0.011(4)
C1 0.053(3) 0.074(4) 0.047(3) 0.010(3) -0.002(3) 0.026(3)
C3 0.075(4) 0.057(4) 0.064(4) 0.008(3) 0.012(3) 0.008(3)
C4 0.062(4) 0.065(4) 0.051(3) 0.007(3) -0.003(3) 0.025(3)
C5 0.080(5) 0.088(5) 0.064(4) 0.024(4) 0.008(4) 0.027(4)
C2AA 0.099(5) 0.068(4) 0.074(4) 0.011(3) 0.052(4) 0.014(4)
C3AA 0.083(7) 0.044(6) 0.049(6) -0.008(5) 0.009(5) -0.004(5)
C0AA 0.099(7) 0.092(8) 0.072(6) 0.030(6) -0.002(5) 0.036(6)
C4AA 0.067(7) 0.070(7) 0.077(7) 0.027(6) -0.015(6) -0.010(5)
C1AA 0.091(7) 0.086(7) 0.069(6) 0.011(5) -0.024(5) 0.026(5)
C6AA 0.104(8) 0.091(8) 0.081(6) 0.026(6) -0.029(6) 0.025(6)
C7BA 0.088(19) 0.056(16) 0.079(18) 0.012(11) 0.039(15) 0.023(14)
C9 0.12(2) 0.074(19) 0.11(2) 0.031(15) 0.07(2) 0.042(17)
C2A 0.12(2) 0.21(4) 0.071(17) 0.08(2) 0.049(15) 0.12(2)

loop_
_atom_type_symbol
_atom_type_description
_atom_type_scat_dispersion_real
_atom_type_scat_dispersion_imag
_atom_type_scat_source
C C 0.0033 0.0016 'International Tables Vol C Tables 4.2.6.8 and 6.1.1.4'
H H 0.0000 0.0000 'International Tables Vol C Tables 4.2.6.8 and 6.1.1.4'
N N 0.0061 0.0033 'International Tables Vol C Tables 4.2.6.8 and 6.1.1.4'
O O 0.0106 0.0060 'International Tables Vol C Tables 4.2.6.8 and 6.1.1.4'
S S 0.1246 0.1234 'International Tables Vol C Tables 4.2.6.8 and 6.1.1.4'
V V 0.3005 0.5294 'International Tables Vol C Tables 4.2.6.8 and 6.1.1.4'

loop_
_geom_angle_atom_site_label_1
_geom_angle_atom_site_label_2
_geom_angle_atom_site_label_3
_geom_angle
_geom_angle_site_symmetry_1
_geom_angle_site_symmetry_3
O10 V1 O1 104.70(19) . .
O10 V1 O5 103.60(19) . .
O1 V1 O5 93.93(15) . .
O10 V1 O9 97.20(18) . .
O1 V1 O9 89.61(14) . .
O5 V1 O9 157.23(14) . .
O10 V1 O6 95.98(18) . 5_655
O1 V1 O6 158.65(14) . 5_655
O5 V1 O6 86.19(14) . 5_655
O9 V1 O6 82.50(12) . 5_655
O10 V1 O2 171.79(14) . .
O1 V1 O2 81.88(11) . .
O5 V1 O2 80.52(10) . .
O9 V1 O2 77.72(9) . .
O6 V1 O2 77.07(9) 5_655 .
O10 V1 V3 138.95(16) . .
O1 V1 V3 34.59(10) . .
O5 V1 V3 88.50(10) . .
O9 V1 V3 81.71(9) . .
O6 V1 V3 124.19(9) 5_655 .
O2 V1 V3 47.31(2) . .
O10 V1 V2 136.55(16) . .
O1 V1 V2 87.32(11) . .
O5 V1 V2 33.13(10) . .
O9 V1 V2 124.94(9) . .
O6 V1 V2 81.15(9) 5_655 .
O2 V1 V2 47.42(2) . .
V3 V1 V2 65.82(3) . .
O8 V2 O5 104.10(18) . .
O8 V2 O3 103.29(17) . .
O5 V2 O3 93.64(16) . .
O8 V2 O4 97.61(16) . .
O5 V2 O4 89.57(14) . .
O3 V2 O4 157.36(14) . .
O8 V2 O9 96.85(17) . 5_655
O5 V2 O9 158.47(14) . 5_655
O3 V2 O9 86.26(14) . 5_655
O4 V2 O9 82.69(12) . 5_655
O8 V2 O2 172.67(13) . .
O5 V2 O2 81.84(11) . .
O3 V2 O2 80.35(10) . .
O4 V2 O2 77.94(9) . .
O9 V2 O2 76.91(9) 5_655 .
O8 V2 V3 136.28(14) . 5_655
O5 V2 V3 87.26(11) . 5_655
O3 V2 V3 33.14(10) . 5_655
O4 V2 V3 124.96(9) . 5_655
O9 V2 V3 80.91(9) 5_655 5_655
O2 V2 V3 47.22(2) . 5_655
O8 V2 V1 138.17(15) . .
O5 V2 V1 34.37(10) . .
O3 V2 V1 88.40(11) . .
O4 V2 V1 81.67(9) . .
O9 V2 V1 124.21(9) 5_655 .
O2 V2 V1 47.50(2) . .
V3 V2 V1 65.95(3) 5_655 .
O7 V3 O3 104.26(17) . 5_655
O7 V3 O1 103.38(18) . .
O3 V3 O1 94.04(16) 5_655 .
O7 V3 O6 96.45(17) . .
O3 V3 O6 89.37(15) 5_655 .
O1 V3 O6 158.35(14) . .
O7 V3 O4 96.09(17) . .
O3 V3 O4 158.91(13) 5_655 .
O1 V3 O4 86.44(14) . .
O6 V3 O4 82.85(12) . .
O7 V3 O2 171.75(14) . .
O3 V3 O2 82.03(10) 5_655 .
O1 V3 O2 81.22(10) . .
O6 V3 O2 78.09(9) . .
O4 V3 O2 77.21(8) . .
O7 V3 V1 136.75(16) . .
O3 V3 V1 87.60(11) 5_655 .
O1 V3 V1 33.56(10) . .
O6 V3 V1 125.57(9) . .
O4 V3 V1 81.18(9) . .
O2 V3 V1 47.69(2) . .
O7 V3 V2 138.41(15) . 5_655
O3 V3 V2 34.52(10) 5_655 5_655
O1 V3 V2 88.98(10) . 5_655
O6 V3 V2 81.77(9) . 5_655
O4 V3 V2 124.54(9) . 5_655
O2 V3 V2 47.52(2) . 5_655
V1 V3 V2 66.20(3) . 5_655
C12 S4 C11 104.2(3) . .
V1 O1 V3 111.85(16) . .
V3 O2 V3 180.0 . 5_655
V3 O2 V2 94.74(3) . .
V3 O2 V2 85.26(3) 5_655 .
V3 O2 V2 85.26(3) . 5_655
V3 O2 V2 94.74(3) 5_655 5_655
V2 O2 V2 180.0 . 5_655
V3 O2 V1 85.00(3) . .
V3 O2 V1 95.00(3) 5_655 .
V2 O2 V1 85.08(3) . .
V2 O2 V1 94.92(3) 5_655 .
V3 O2 V1 95.00(3) . 5_655
V3 O2 V1 85.00(3) 5_655 5_655
V2 O2 V1 94.92(3) . 5_655
V2 O2 V1 85.08(3) 5_655 5_655
V1 O2 V1 180.0 . 5_655
V3 O3 V2 112.33(16) 5_655 .
C13 O4 V2 119.0(3) . .
C13 O4 V3 118.4(3) . .
V2 O4 V3 109.59(14) . .
V2 O5 V1 112.50(16) . .
C16 O6 V3 119.0(3) . .
C16 O6 V1 118.3(3) . 5_655
V3 O6 V1 109.34(14) . 5_655
C15 O9 V1 119.4(3) . .
C15 O9 V2 117.6(3) . 5_655
V1 O9 V2 109.91(14) . 5_655
C14 C11 S4 111.1(4) . .
C4 C12 C19 120.1(5) . .
C4 C12 S4 115.2(4) . .
C19 C12 S4 124.6(4) . .
O4 C13 C14 111.8(4) . 5_655
C13 C14 C15 110.3(4) 5_655 .
C13 C14 C16 111.2(4) 5_655 5_655
C15 C14 C16 110.0(4) . 5_655
C13 C14 C11 109.1(4) 5_655 .
C15 C14 C11 106.6(4) . .
C16 C14 C11 109.4(4) 5_655 .
O9 C15 C14 111.9(4) . .
O6 C16 C14 111.9(4) . 5_655
C20 N17 C20 113.0(6) . 2_654
C20 N17 C2AA 104.5(3) . .
C20 N17 C2AA 111.7(4) 2_654 .
C20 N17 C2AA 111.7(4) . 2_654
C20 N17 C2AA 104.5(3) 2_654 2_654
C2AA N17 C2AA 111.8(7) . 2_654
C3 C18 C1 118.8(5) . .
C3 C18 C5 122.4(6) . .
C1 C18 C5 118.8(6) . .
C3 C19 C12 119.6(6) . .
C3AA C20 N17 119.0(6) . .
N17 C20 C2CA 110.2(9) . .
C18 C1 C1AA 118.2(6) . .
C18 C1 C4 120.0(5) . .
C1AA C1 C4 121.8(6) . .
C7BA C3 C19 116.3(12) . .
C7BA C3 C18 121.5(11) . .
C19 C3 C18 121.3(6) . .
C12 C4 C1 120.2(6) . .
C0AA C5 C18 120.3(8) . .
C2 C5 C18 109.4(14) . .
C5AA C2AA N17 112.3(6) . .
N17 C2AA C4CA 115.3(5) . .
C20 C3AA C4AA 109.0(8) . .
C5 C0AA C6AA 120.9(8) . .
C8AA C4AA C3AA 113.0(10) . .
C9BA C C5AA 132.3(12) . .
C6AA C1AA C1 122.7(9) . .
C1AA C6AA C0AA 118.8(9) . .
C2AA C5AA C 105.5(9) . .
C6BA N7AA C6BA 180.0(5) 5 .
C6BA N7AA C7AA 119.6(8) 5 5
C6BA N7AA C7AA 60.4(8) . 5
C6BA N7AA C7AA 60.4(8) 5 .
C6BA N7AA C7AA 119.6(8) . .
C7AA N7AA C7AA 180.0 5 .
C6 N7AA C6 180.0 . 5
C6 N7AA C2BA 73.6(8) . 5
C6 N7AA C2BA 106.4(8) 5 5
C6 N7AA C2BA 106.4(8) . .
C6 N7AA C2BA 73.6(8) 5 .
C2BA N7AA C2BA 180.0 5 .
C1BA C8 C6 175.6(19) . .
N7AA C6 C8 107.6(10) . .
N7AA C6 C2BA 54.8(7) . 5
C8 C6 C2BA 117.1(12) . 5
C0CA C10 C4CA 82.3(16) . .
C7 C9AA C0BA 120(2) . .
C4BA C3BA C2BA 123(3) . .
C4BA C3BA C8BA 47(2) . .
C2BA C3BA C8BA 166(2) . .
C3BA C2BA N7AA 121.0(15) . .
C3BA C2BA C6 137.9(16) . 5
N7AA C2BA C6 51.6(7) . 5
C5CA C7AA C6BA 129(2) . 5
C5CA C7AA N7AA 109.2(19) . .
C6BA C7AA N7AA 56.9(9) 5 .
C8 C1BA C6CA 117(2) . .
C3BA C4BA C8BA 92(3) . .
N7AA C6BA C7AA 62.6(9) . 5
N7AA C6BA C7 105.9(14) . .
C7AA C6BA C7 141.6(17) 5 .
C3 C7BA C9 115(3) . .
C9 C2 C5 129(3) . .
C2 C9 C7BA 121(3) . .
C5BA C1CA C5CA 124(3) . .
C4BA C8BA C3BA 41(2) . .
C2A C2CA C20 118.8(17) . .
C10 C4CA C2AA 113.2(9) . .
C7AA C5CA C1CA 101(2) . .
C2CA C2A C2B 91(3) . .
C9AA C7 C6BA 159(3) . .

loop_
_geom_bond_atom_site_label_1
_geom_bond_atom_site_label_2
_geom_bond_distance
_geom_bond_site_symmetry_2
V1 O10 1.597(4) .
V1 O1 1.797(3) .
V1 O5 1.850(3) .
V1 O9 1.993(3) .
V1 O6 2.036(3) 5_655
V1 O2 2.2400(8) .
V1 V3 3.0178(12) .
V1 V2 3.0272(13) .
V2 O8 1.599(3) .
V2 O5 1.791(3) .
V2 O3 1.852(3) .
V2 O4 1.985(3) .
V2 O9 2.037(3) 5_655
V2 O2 2.2373(8) .
V2 V3 3.0232(12) 5_655
V3 O7 1.602(3) .
V3 O3 1.787(3) 5_655
V3 O1 1.846(3) .
V3 O6 2.001(3) .
V3 O4 2.034(3) .
V3 O2 2.2266(8) .
V3 V2 3.0233(12) 5_655
S4 C12 1.768(5) .
S4 C11 1.811(5) .
O2 V3 2.2266(8) 5_655
O2 V2 2.2374(8) 5_655
O2 V1 2.2401(8) 5_655
O3 V3 1.787(3) 5_655
O4 C13 1.432(5) .
O6 C16 1.432(5) .
O6 V1 2.036(3) 5_655
O9 C15 1.437(5) .
O9 V2 2.037(3) 5_655
C11 C14 1.546(7) .
C12 C4 1.381(7) .
C12 C19 1.399(8) .
C13 C14 1.523(6) 5_655
C14 C13 1.523(6) 5_655
C14 C15 1.526(6) .
C14 C16 1.532(7) 5_655
C16 C14 1.532(7) 5_655
N17 C20 1.500(6) .
N17 C20 1.500(6) 2_654
N17 C2AA 1.515(7) .
N17 C2AA 1.515(7) 2_654
C18 C3 1.397(8) .
C18 C1 1.400(7) .
C18 C5 1.442(7) .
C19 C3 1.390(7) .
C20 C3AA 1.386(12) .
C20 C2CA 1.77(3) .
C1 C1AA 1.411(8) .
C1 C4 1.412(7) .
C3 C7BA 1.37(3) .
C5 C0AA 1.362(11) .
C5 C2 1.382(14) .
C2AA C5AA 1.455(12) .
C2AA C4CA 1.708(14) .
C3AA C4AA 1.551(13) .
C0AA C6AA 1.406(10) .
C4AA C8AA 1.447(18) .
C C9BA 1.58(2) .
C C5AA 1.617(16) .
C1AA C6AA 1.362(11) .
C2B C2A 1.75(3) .
N7AA C6BA 1.457(15) 5
N7AA C6BA 1.457(15) .
N7AA C7AA 1.544(17) 5
N7AA C7AA 1.544(17) .
N7AA C6 1.545(14) .
N7AA C6 1.545(14) 5
N7AA C2BA 1.610(18) 5
N7AA C2BA 1.610(18) .
C8 C1BA 1.20(3) .
C8 C6 1.588(15) .
C0BA C9AA 1.541(17) .
C6 C2BA 1.89(2) 5
C10 C0CA 1.54(4) .
C10 C4CA 1.702(17) .
C9AA C7 1.47(3) .
C3BA C4BA 1.34(5) .
C3BA C2BA 1.53(3) .
C3BA C8BA 2.04(4) .
C2BA C6 1.89(2) 5
C7AA C5CA 1.37(3) .
C7AA C6BA 1.51(2) 5
C1BA C6CA 1.591(17) .
C5BA C1CA 1.30(3) .
C4BA C8BA 1.49(3) .
C6BA C7AA 1.51(2) 5
C6BA C7 1.629(17) .
C7BA C9 1.397(15) .
C2 C9 1.31(4) .
C1CA C5CA 1.75(5) .
C2CA C2A 1.72(4) .
